data_1505636
loop_
_publ_author_name
'Li, Dongzhen'
'Liu, Guangzhen'
'Hu, Qiaoshu'
'Wang, Chao'
'Xi, Zhenfeng'

_publ_section_title
;
 Lewis Acid promoted tandem intermolecular Diels-Alder/intramolecular
 allylation reactions of silyl-substituted 1,3-butadienes leading to
 multisubstituted 7-norbornenones and related polycyclic compounds.
;
_journal_issue 26
_journal_name_full 'Organic letters'
_journal_page_first 5433
_journal_page_last 5436
_journal_paper_doi 10.1021/ol702379s
_journal_volume 9
_journal_year 2007
_chemical_formula_sum 'C15 H22 O3 Si'
_chemical_formula_weight 278.42
_chemical_name_systematic
; 
 ? 
;
_space_group_IT_number 2
_symmetry_cell_setting triclinic
_symmetry_space_group_name_Hall '-P 1'
_symmetry_space_group_name_H-M 'P -1'
_atom_sites_solution_hydrogens 'geom or difmap'
_atom_sites_solution_primary direct
_atom_sites_solution_secondary difmap
_audit_creation_method SHELXL-97
_cell_angle_alpha 75.32(3)
_cell_angle_beta 83.75(3)
_cell_angle_gamma 73.23(3)
_cell_formula_units_Z 2
_cell_length_a 6.5983(13)
_cell_length_b 9.3785(19)
_cell_length_c 13.160(3)
_cell_measurement_reflns_used 6249
_cell_measurement_temperature 293(2)
_cell_measurement_theta_max 27.47
_cell_measurement_theta_min 2.33
_cell_volume 753.7(3)
_computing_cell_refinement Rapid-AUTO
_computing_data_collection 'Rapid-AUTO (Rigaku,2000)'
_computing_data_reduction 'CrystalStructure (Rigaku/MSC,2000)'
_computing_molecular_graphics 'Siemens SHELXTL V4.2,(Sheldrick,1990)'
_computing_publication_material SHELXL-97,(Sheldrick,1997)
_computing_structure_refinement SHELXL-97,(Sheldrick,1997)
_computing_structure_solution SHELXS-97,(Sheldrick,1997)
_diffrn_ambient_temperature 293(2)
_diffrn_detector_area_resol_mean 10.00
_diffrn_measured_fraction_theta_full 0.958
_diffrn_measured_fraction_theta_max 0.958
_diffrn_measurement_device_type 'Rigaku RAXIS RAPID IP'
_diffrn_measurement_method \W
_diffrn_radiation_monochromator graphite
_diffrn_radiation_source 'fine-focus sealed tube'
_diffrn_radiation_type MoK\a
_diffrn_radiation_wavelength 0.71073
_diffrn_reflns_av_R_equivalents 0.0462
_diffrn_reflns_av_sigmaI/netI 0.0585
_diffrn_reflns_limit_h_max 8
_diffrn_reflns_limit_h_min -8
_diffrn_reflns_limit_k_max 12
_diffrn_reflns_limit_k_min -12
_diffrn_reflns_limit_l_max 16
_diffrn_reflns_limit_l_min -17
_diffrn_reflns_number 6249
_diffrn_reflns_theta_full 27.47
_diffrn_reflns_theta_max 27.47
_diffrn_reflns_theta_min 2.33
_diffrn_standards_decay_% 0
_diffrn_standards_interval_count 0
_diffrn_standards_interval_time 0
_diffrn_standards_number 0
_exptl_absorpt_coefficient_mu 0.158
_exptl_absorpt_correction_T_max 0.969
_exptl_absorpt_correction_T_min 0.924
_exptl_absorpt_correction_type empirical
_exptl_absorpt_process_details
; 
                                  HIGASHI, T. (1995). Abscor-Empirical
                                  Absorption Correction based on Fourier
                                  Series Approximation.
                                  Rigaku Corporation,Tokyo,Japan.
;
_exptl_crystal_colour colourless
_exptl_crystal_density_diffrn 1.227
_exptl_crystal_density_method 'not measured'
_exptl_crystal_description block
_exptl_crystal_F_000 300
_exptl_crystal_size_max 0.50
_exptl_crystal_size_mid 0.45
_exptl_crystal_size_min 0.20
_refine_diff_density_max 0.236
_refine_diff_density_min -0.373
_refine_diff_density_rms 0.051
_refine_ls_extinction_coef 0.164(11)
_refine_ls_extinction_expression Fc^*^=kFc[1+0.001xFc^2^\l^3^/sin(2\q)]^-1/4^
_refine_ls_extinction_method SHELXL
_refine_ls_goodness_of_fit_ref 0.998
_refine_ls_hydrogen_treatment mixed
_refine_ls_matrix_type full
_refine_ls_number_parameters 177
_refine_ls_number_reflns 3307
_refine_ls_number_restraints 0
_refine_ls_restrained_S_all 0.998
_refine_ls_R_factor_all 0.0793
_refine_ls_R_factor_gt 0.0506
_refine_ls_shift/su_max 0.000
_refine_ls_shift/su_mean 0.000
_refine_ls_structure_factor_coef Fsqd
_refine_ls_weighting_details 'calc w=1/[\s^2^(Fo^2^)+(0.0700P)^2^+0.0000P] where P=(Fo^2^+2Fc^2^)/3'
_refine_ls_weighting_scheme calc
_refine_ls_wR_factor_gt 0.1231
_refine_ls_wR_factor_ref 0.1319
_reflns_number_gt 2070
_reflns_number_total 3307
_reflns_threshold_expression >2sigma(I)
_cod_data_source_file ol702379s-file002.cif
_cod_data_source_block a
_cod_original_sg_symbol_H-M P-1
_cod_database_code 1505636

loop_
_symmetry_equiv_pos_as_xyz
'x, y, z'
'-x, -y, -z'

loop_
_atom_site_label
_atom_site_type_symbol
_atom_site_fract_x
_atom_site_fract_y
_atom_site_fract_z
_atom_site_U_iso_or_equiv
_atom_site_adp_type
_atom_site_occupancy
_atom_site_symmetry_multiplicity
_atom_site_calc_flag
_atom_site_refinement_flags
Si1 Si 0.39285(9) 0.20993(7) 0.15495(5) 0.0428(2) Uani 1 1 d .
O1 O 0.4454(2) 0.34402(17) 0.44535(12) 0.0495(4) Uani 1 1 d .
O2 O 0.5150(2) 0.01707(18) 0.37645(12) 0.0545(4) Uani 1 1 d .
O3 O 0.2663(3) -0.10321(19) 0.43464(14) 0.0587(5) Uani 1 1 d .
HO3 H 0.372(8) -0.184(5) 0.453(4) 0.18(2) Uiso 1 1 d .
C1 C 0.1509(3) 0.1608(2) 0.35904(15) 0.0373(5) Uani 1 1 d .
H1 H 0.0194 0.1338 0.3554 0.045 Uiso 1 1 calc R
C2 C 0.1889(3) 0.2796(2) 0.25665(15) 0.0355(4) Uani 1 1 d .
H2 H 0.0541 0.3147 0.2212 0.043 Uiso 1 1 calc R
C3 C 0.1997(3) 0.4207(2) 0.29935(15) 0.0364(5) Uani 1 1 d .
C4 C -0.0232(3) 0.4847(2) 0.34182(17) 0.0405(5) Uani 1 1 d .
C5 C -0.0604(3) 0.3848(3) 0.42703(18) 0.0460(5) Uani 1 1 d .
H5 H -0.1853 0.3969 0.4682 0.055 Uiso 1 1 calc R
C6 C 0.1296(3) 0.2487(2) 0.44753(16) 0.0414(5) Uani 1 1 d .
H6 H 0.1443 0.1868 0.5199 0.050 Uiso 1 1 calc R
C7 C 0.2928(3) 0.3355(2) 0.40603(16) 0.0384(5) Uani 1 1 d .
C8 C 0.3014(3) 0.5410(2) 0.23392(17) 0.0463(5) Uani 1 1 d .
H8A H 0.4130 0.4941 0.1887 0.056 Uiso 1 1 calc R
H8B H 0.3657 0.5798 0.2802 0.056 Uiso 1 1 calc R
C9 C 0.1438(4) 0.6740(3) 0.1665(2) 0.0590(6) Uani 1 1 d .
H9A H 0.2149 0.7507 0.1297 0.071 Uiso 1 1 calc R
H9B H 0.0920 0.6377 0.1144 0.071 Uiso 1 1 calc R
C10 C -0.0411(4) 0.7460(3) 0.2321(2) 0.0678(7) Uani 1 1 d .
H10A H 0.0102 0.7807 0.2853 0.081 Uiso 1 1 calc R
H10B H -0.1337 0.8343 0.1877 0.081 Uiso 1 1 calc R
C11 C -0.1630(4) 0.6320(3) 0.2842(2) 0.0570(6) Uani 1 1 d .
H11A H -0.2694 0.6754 0.3330 0.068 Uiso 1 1 calc R
H11B H -0.2357 0.6122 0.2312 0.068 Uiso 1 1 calc R
C12 C 0.3298(4) 0.0189(2) 0.38816(16) 0.0418(5) Uani 1 1 d .
C13 C 0.6736(4) 0.1999(3) 0.1733(2) 0.0640(7) Uani 1 1 d .
H13A H 0.7193 0.1309 0.2392 0.096 Uiso 1 1 calc R
H13B H 0.6841 0.2999 0.1731 0.096 Uiso 1 1 calc R
H13C H 0.7618 0.1636 0.1171 0.096 Uiso 1 1 calc R
C14 C 0.3624(4) 0.0219(3) 0.1455(2) 0.0652(7) Uani 1 1 d .
H14A H 0.2163 0.0319 0.1360 0.098 Uiso 1 1 calc R
H14B H 0.4084 -0.0536 0.2089 0.098 Uiso 1 1 calc R
H14C H 0.4469 -0.0092 0.0867 0.098 Uiso 1 1 calc R
C15 C 0.3108(4) 0.3454(3) 0.02650(18) 0.0644(7) Uani 1 1 d .
H15A H 0.1669 0.3518 0.0150 0.097 Uiso 1 1 calc R
H15B H 0.4015 0.3093 -0.0291 0.097 Uiso 1 1 calc R
H15C H 0.3218 0.4450 0.0274 0.097 Uiso 1 1 calc R

loop_
_atom_site_aniso_label
_atom_site_aniso_U_11
_atom_site_aniso_U_22
_atom_site_aniso_U_33
_atom_site_aniso_U_23
_atom_site_aniso_U_13
_atom_site_aniso_U_12
Si1 0.0430(4) 0.0457(4) 0.0392(3) -0.0122(3) 0.0007(3) -0.0101(3)
O1 0.0458(9) 0.0502(9) 0.0584(9) -0.0122(7) -0.0171(7) -0.0168(7)
O2 0.0442(9) 0.0536(10) 0.0582(10) 0.0005(8) -0.0043(7) -0.0128(8)
O3 0.0592(11) 0.0423(10) 0.0747(12) 0.0027(8) -0.0144(9) -0.0236(9)
C1 0.0382(11) 0.0397(11) 0.0384(11) -0.0084(9) -0.0029(8) -0.0175(9)
C2 0.0355(10) 0.0371(11) 0.0354(10) -0.0071(8) -0.0068(8) -0.0116(9)
C3 0.0353(10) 0.0357(11) 0.0390(11) -0.0093(8) -0.0027(8) -0.0100(9)
C4 0.0358(11) 0.0414(12) 0.0483(12) -0.0175(10) -0.0019(9) -0.0106(10)
C5 0.0374(11) 0.0546(14) 0.0513(13) -0.0219(11) 0.0079(10) -0.0160(11)
C6 0.0449(12) 0.0485(13) 0.0341(10) -0.0093(9) 0.0010(9) -0.0190(10)
C7 0.0359(11) 0.0391(11) 0.0423(11) -0.0161(9) -0.0010(9) -0.0080(9)
C8 0.0492(13) 0.0415(12) 0.0520(13) -0.0131(10) 0.0034(10) -0.0184(11)
C9 0.0676(16) 0.0404(13) 0.0645(15) -0.0037(11) -0.0041(13) -0.0144(12)
C10 0.0673(17) 0.0425(14) 0.0865(19) -0.0143(13) -0.0063(15) -0.0034(13)
C11 0.0513(14) 0.0502(14) 0.0669(16) -0.0180(12) -0.0030(12) -0.0057(12)
C12 0.0519(13) 0.0429(12) 0.0354(11) -0.0077(9) -0.0064(9) -0.0196(11)
C13 0.0439(13) 0.0653(17) 0.0744(17) -0.0087(14) 0.0040(12) -0.0108(12)
C14 0.0815(19) 0.0625(16) 0.0596(16) -0.0305(13) 0.0028(14) -0.0198(15)
C15 0.0696(17) 0.0747(18) 0.0432(14) -0.0132(12) -0.0012(12) -0.0116(15)

loop_
_atom_type_symbol
_atom_type_description
_atom_type_scat_dispersion_real
_atom_type_scat_dispersion_imag
_atom_type_scat_source
C C 0.0033 0.0016 'International Tables Vol C Tables 4.2.6.8 and 6.1.1.4'
H H 0.0000 0.0000 'International Tables Vol C Tables 4.2.6.8 and 6.1.1.4'
O O 0.0106 0.0060 'International Tables Vol C Tables 4.2.6.8 and 6.1.1.4'
Si Si 0.0817 0.0704 'International Tables Vol C Tables 4.2.6.8 and 6.1.1.4'

loop_
_geom_angle_atom_site_label_1
_geom_angle_atom_site_label_2
_geom_angle_atom_site_label_3
_geom_angle
C15 Si1 C13 107.96(13)
C15 Si1 C14 106.01(13)
C13 Si1 C14 112.04(13)
C15 Si1 C2 106.13(11)
C13 Si1 C2 117.04(11)
C14 Si1 C2 106.98(11)
C12 O3 HO3 112(3)
C12 C1 C6 106.17(16)
C12 C1 C2 115.82(16)
C6 C1 C2 103.53(15)
C12 C1 H1 110.3
C6 C1 H1 110.3
C2 C1 H1 110.3
C1 C2 C3 103.19(15)
C1 C2 Si1 118.47(14)
C3 C2 Si1 119.81(13)
C1 C2 H2 104.5
C3 C2 H2 104.5
Si1 C2 H2 104.5
C8 C3 C4 114.29(17)
C8 C3 C7 116.63(17)
C4 C3 C7 95.94(16)
C8 C3 C2 121.25(17)
C4 C3 C2 105.43(15)
C7 C3 C2 99.49(15)
C5 C4 C11 130.9(2)
C5 C4 C3 108.12(19)
C11 C4 C3 120.81(19)
C4 C5 C6 109.57(18)
C4 C5 H5 125.2
C6 C5 H5 125.2
C5 C6 C7 96.36(16)
C5 C6 C1 108.18(16)
C7 C6 C1 99.23(15)
C5 C6 H6 116.7
C7 C6 H6 116.7
C1 C6 H6 116.7
O1 C7 C6 132.08(19)
O1 C7 C3 129.52(19)
C6 C7 C3 98.30(16)
C3 C8 C9 112.60(18)
C3 C8 H8A 109.1
C9 C8 H8A 109.1
C3 C8 H8B 109.1
C9 C8 H8B 109.1
H8A C8 H8B 107.8
C10 C9 C8 111.6(2)
C10 C9 H9A 109.3
C8 C9 H9A 109.3
C10 C9 H9B 109.3
C8 C9 H9B 109.3
H9A C9 H9B 108.0
C11 C10 C9 110.3(2)
C11 C10 H10A 109.6
C9 C10 H10A 109.6
C11 C10 H10B 109.6
C9 C10 H10B 109.6
H10A C10 H10B 108.1
C4 C11 C10 112.2(2)
C4 C11 H11A 109.2
C10 C11 H11A 109.2
C4 C11 H11B 109.2
C10 C11 H11B 109.2
H11A C11 H11B 107.9
O2 C12 O3 122.6(2)
O2 C12 C1 123.9(2)
O3 C12 C1 113.29(19)
Si1 C13 H13A 109.5
Si1 C13 H13B 109.5
H13A C13 H13B 109.5
Si1 C13 H13C 109.5
H13A C13 H13C 109.5
H13B C13 H13C 109.5
Si1 C14 H14A 109.5
Si1 C14 H14B 109.5
H14A C14 H14B 109.5
Si1 C14 H14C 109.5
H14A C14 H14C 109.5
H14B C14 H14C 109.5
Si1 C15 H15A 109.5
Si1 C15 H15B 109.5
H15A C15 H15B 109.5
Si1 C15 H15C 109.5
H15A C15 H15C 109.5
H15B C15 H15C 109.5

loop_
_geom_bond_atom_site_label_1
_geom_bond_atom_site_label_2
_geom_bond_distance
Si1 C15 1.865(2)
Si1 C13 1.866(3)
Si1 C14 1.867(3)
Si1 C2 1.890(2)
O1 C7 1.212(2)
O2 C12 1.211(3)
O3 C12 1.314(3)
O3 HO3 0.87(5)
C1 C12 1.498(3)
C1 C6 1.562(3)
C1 C2 1.564(3)
C1 H1 0.9800
C2 C3 1.585(3)
C2 H2 0.9800
C3 C8 1.511(3)
C3 C4 1.522(3)
C3 C7 1.524(3)
C4 C5 1.318(3)
C4 C11 1.490(3)
C5 C6 1.499(3)
C5 H5 0.9300
C6 C7 1.507(3)
C6 H6 0.9800
C8 C9 1.522(3)
C8 H8A 0.9700
C8 H8B 0.9700
C9 C10 1.510(4)
C9 H9A 0.9700
C9 H9B 0.9700
C10 C11 1.505(3)
C10 H10A 0.9700
C10 H10B 0.9700
C11 H11A 0.9700
C11 H11B 0.9700
C13 H13A 0.9600
C13 H13B 0.9600
C13 H13C 0.9600
C14 H14A 0.9600
C14 H14B 0.9600
C14 H14C 0.9600
C15 H15A 0.9600
C15 H15B 0.9600
C15 H15C 0.9600

loop_
_geom_hbond_atom_site_label_D
_geom_hbond_atom_site_label_H
_geom_hbond_atom_site_label_A
_geom_hbond_distance_DH
_geom_hbond_distance_HA
_geom_hbond_distance_DA
_geom_hbond_angle_DHA
_geom_hbond_site_symmetry_A
O3 HO3 O1 0.87(5) 1.94(5) 2.753(3) 154(5) 2_656

loop_
_geom_torsion_atom_site_label_1
_geom_torsion_atom_site_label_2
_geom_torsion_atom_site_label_3
_geom_torsion_atom_site_label_4
_geom_torsion
C12 C1 C2 C3 -112.26(17)
C6 C1 C2 C3 3.50(18)
C12 C1 C2 Si1 22.8(2)
C6 C1 C2 Si1 138.56(14)
C15 Si1 C2 C1 153.88(16)
C13 Si1 C2 C1 -85.59(18)
C14 Si1 C2 C1 41.02(17)
C15 Si1 C2 C3 -78.55(17)
C13 Si1 C2 C3 41.98(18)
C14 Si1 C2 C3 168.60(15)
C1 C2 C3 C8 160.34(17)
Si1 C2 C3 C8 26.0(2)
C1 C2 C3 C4 -67.85(19)
Si1 C2 C3 C4 157.84(14)
C1 C2 C3 C7 31.06(18)
Si1 C2 C3 C7 -103.25(16)
C8 C3 C4 C5 -155.08(19)
C7 C3 C4 C5 -32.3(2)
C2 C3 C4 C5 69.3(2)
C8 C3 C4 C11 28.7(3)
C7 C3 C4 C11 151.48(19)
C2 C3 C4 C11 -106.9(2)
C11 C4 C5 C6 175.3(2)
C3 C4 C5 C6 -0.4(2)
C4 C5 C6 C7 33.3(2)
C4 C5 C6 C1 -68.6(2)
C12 C1 C6 C5 -174.98(17)
C2 C1 C6 C5 62.60(19)
C12 C1 C6 C7 85.15(18)
C2 C1 C6 C7 -37.27(18)
C5 C6 C7 O1 124.6(2)
C1 C6 C7 O1 -125.8(2)
C5 C6 C7 C3 -51.76(17)
C1 C6 C7 C3 57.87(17)
C8 C3 C7 O1 -4.1(3)
C4 C3 C7 O1 -125.1(2)
C2 C3 C7 O1 128.2(2)
C8 C3 C7 C6 172.41(17)
C4 C3 C7 C6 51.43(17)
C2 C3 C7 C6 -55.34(17)
C4 C3 C8 C9 -36.9(3)
C7 C3 C8 C9 -147.55(19)
C2 C3 C8 C9 91.1(2)
C3 C8 C9 C10 55.4(3)
C8 C9 C10 C11 -62.9(3)
C5 C4 C11 C10 148.9(3)
C3 C4 C11 C10 -35.9(3)
C9 C10 C11 C4 51.4(3)
C6 C1 C12 O2 -77.0(2)
C2 C1 C12 O2 37.3(3)
C6 C1 C12 O3 98.66(19)
C2 C1 C12 O3 -147.08(17)
